data_2228963
loop_
_publ_author_name
'Balakrishnan, B.'
'Seshadri, P. R.'
'Purushothaman, S.'
'Raghunathan, R.'

_publ_section_title
;
 4,9-Dioxa-1,3(1,2)-dibenzena-2(4,5)-1,3-oxazolidinacyclononaphane
;
_journal_coeditor_code BT5428
_journal_issue 2
_journal_name_full 'Acta Crystallographica Section E'
_journal_page_first o469
_journal_paper_doi 10.1107/S1600536810052517
_journal_volume 67
_journal_year 2011
_chemical_formula_iupac 'C20 H23 N O3'
_chemical_formula_moiety 'C20 H23 N O3'
_chemical_formula_sum 'C20 H23 N O3'
_chemical_formula_weight 325.39
_chemical_name_common
;
4,9-Dioxa-1,3(1,2)-dibenzena-2(4,5)-1,3-oxazolidinacyclononaphane
;
_chemical_name_systematic
;
5-methyl-3,13,18-trioxa-5-azatetracyclo[17.4.0.0^2,6.0^7,12]tricosa-
1(19),7,9,11,20,22-hexaene
;
_space_group_IT_number 14
_symmetry_cell_setting monoclinic
_symmetry_space_group_name_Hall '-P 2ybc'
_symmetry_space_group_name_H-M 'P 1 21/c 1'
_atom_sites_solution_hydrogens geom
_atom_sites_solution_primary direct
_atom_sites_solution_secondary difmap
_audit_creation_method SHELXL-97
_cell_angle_alpha 90.00
_cell_angle_beta 96.704(3)
_cell_angle_gamma 90.00
_cell_formula_units_Z 4
_cell_length_a 9.5193(7)
_cell_length_b 13.0996(8)
_cell_length_c 13.6000(9)
_cell_measurement_reflns_used 5405
_cell_measurement_temperature 293(2)
_cell_measurement_theta_max 27.52
_cell_measurement_theta_min 2.15
_cell_volume 1684.3(2)
_computing_cell_refinement 'SAINT (Bruker, 2004)'
_computing_data_collection 'APEX2 (Bruker, 2004)'
_computing_data_reduction 'SAINT (Bruker, 2004)'
_computing_molecular_graphics
;
ORTEP-3 (Farrugia, 1997) and PLATON (Spek, 2009)
;
_computing_publication_material
;
SHELXL97 (Sheldrick, 2008) and PLATON (Spek, 2009)
;
_computing_structure_refinement 'SHELXL97 (Sheldrick, 2008)'
_computing_structure_solution 'SHELXS97 (Sheldrick, 2008)'
_diffrn_ambient_temperature 293(2)
_diffrn_measured_fraction_theta_full 0.998
_diffrn_measured_fraction_theta_max 0.996
_diffrn_measurement_device_type 'Bruker Kappa APEXII area-detector'
_diffrn_measurement_method \w
_diffrn_radiation_monochromator graphite
_diffrn_radiation_source 'fine-focus sealed tube'
_diffrn_radiation_type MoK\a
_diffrn_radiation_wavelength 0.71073
_diffrn_reflns_av_R_equivalents 0.0525
_diffrn_reflns_av_sigmaI/netI 0.0259
_diffrn_reflns_limit_h_max 12
_diffrn_reflns_limit_h_min -12
_diffrn_reflns_limit_k_max 11
_diffrn_reflns_limit_k_min -17
_diffrn_reflns_limit_l_max 17
_diffrn_reflns_limit_l_min -17
_diffrn_reflns_number 33618
_diffrn_reflns_theta_full 25.00
_diffrn_reflns_theta_max 27.52
_diffrn_reflns_theta_min 2.15
_exptl_absorpt_coefficient_mu 0.086
_exptl_absorpt_correction_type none
_exptl_crystal_colour Colourless
_exptl_crystal_density_diffrn 1.283
_exptl_crystal_density_method 'not measured'
_exptl_crystal_description block
_exptl_crystal_F_000 696
_exptl_crystal_size_max 0.30
_exptl_crystal_size_mid 0.20
_exptl_crystal_size_min 0.20
_refine_diff_density_max 0.303
_refine_diff_density_min -0.193
_refine_ls_extinction_method none
_refine_ls_goodness_of_fit_ref 1.020
_refine_ls_hydrogen_treatment constr
_refine_ls_matrix_type full
_refine_ls_number_parameters 218
_refine_ls_number_reflns 3864
_refine_ls_number_restraints 0
_refine_ls_restrained_S_all 1.020
_refine_ls_R_factor_all 0.0644
_refine_ls_R_factor_gt 0.0452
_refine_ls_shift/su_max 0.000
_refine_ls_shift/su_mean 0.000
_refine_ls_structure_factor_coef Fsqd
_refine_ls_weighting_details 'calc w=1/[\s^2^(Fo^2^)+(0.0761P)^2^+0.5036P] where P=(Fo^2^+2Fc^2^)/3'
_refine_ls_weighting_scheme calc
_refine_ls_wR_factor_gt 0.1255
_refine_ls_wR_factor_ref 0.1455
_reflns_number_gt 2937
_reflns_number_total 3864
_reflns_threshold_expression I>2\s(I)
_cod_data_source_file bt5428.cif
_cod_data_source_block I
_cod_original_sg_symbol_H-M 'P 21/c'
_cod_database_code 2228963
_cod_database_fobs_code 2228963

loop_
_symmetry_equiv_pos_as_xyz
'x, y, z'
'-x, y+1/2, -z+1/2'
'-x, -y, -z'
'x, -y-1/2, z-1/2'

loop_
_atom_site_type_symbol
_atom_site_label
_atom_site_fract_x
_atom_site_fract_y
_atom_site_fract_z
_atom_site_U_iso_or_equiv
_atom_site_adp_type
_atom_site_calc_flag
_atom_site_refinement_flags
_atom_site_occupancy
_atom_site_disorder_assembly
_atom_site_disorder_group
C C1 1.03220(16) 0.21959(11) 0.36089(11) 0.0333(3) Uani d . 1 . .
C C2 1.17864(17) 0.22294(13) 0.37457(13) 0.0425(4) Uani d . 1 . .
H H2 1.2308 0.1756 0.3431 0.051 Uiso calc R 1 . .
C C3 1.24706(18) 0.29660(15) 0.43489(15) 0.0501(4) Uani d . 1 . .
H H3 1.3454 0.2989 0.4436 0.060 Uiso calc R 1 . .
C C4 1.17130(19) 0.36634(14) 0.48207(14) 0.0507(5) Uani d . 1 . .
H H4 1.2177 0.4161 0.5224 0.061 Uiso calc R 1 . .
C C5 1.02488(18) 0.36210(13) 0.46926(13) 0.0420(4) Uani d . 1 . .
H H5 0.9736 0.4091 0.5019 0.050 Uiso calc R 1 . .
C C6 0.95331(15) 0.28944(11) 0.40890(11) 0.0324(3) Uani d . 1 . .
C C7 0.79349(16) 0.28849(11) 0.39086(12) 0.0347(3) Uani d . 1 . .
H H7 0.7647 0.2910 0.3193 0.042 Uiso calc R 1 . .
C C8 0.72211(15) 0.19497(11) 0.43422(11) 0.0328(3) Uani d . 1 . .
H H8 0.7910 0.1597 0.4817 0.039 Uiso calc R 1 . .
C C9 0.6768(2) 0.33945(15) 0.51895(15) 0.0530(5) Uani d . 1 . .
H H9A 0.6059 0.3865 0.5377 0.064 Uiso calc R 1 . .
H H9B 0.7489 0.3302 0.5748 0.064 Uiso calc R 1 . .
C C10 0.5729(2) 0.18140(19) 0.56714(16) 0.0649(6) Uani d . 1 . .
H H10A 0.6546 0.1667 0.6133 0.097 Uiso calc R 1 . .
H H10B 0.5324 0.1187 0.5406 0.097 Uiso calc R 1 . .
H H10C 0.5045 0.2175 0.6004 0.097 Uiso calc R 1 . .
C C11 0.65494(15) 0.11940(12) 0.35916(11) 0.0353(3) Uani d . 1 . .
C C12 0.53468(18) 0.14587(15) 0.29742(13) 0.0479(4) Uani d . 1 . .
H H12 0.4966 0.2109 0.3018 0.058 Uiso calc R 1 . .
C C13 0.46994(19) 0.0771(2) 0.22916(15) 0.0600(6) Uani d . 1 . .
H H13 0.3890 0.0958 0.1881 0.072 Uiso calc R 1 . .
C C14 0.5258(2) -0.01856(18) 0.22248(15) 0.0601(6) Uani d . 1 . .
H H14 0.4822 -0.0649 0.1768 0.072 Uiso calc R 1 . .
C C15 0.6455(2) -0.04689(15) 0.28250(14) 0.0511(5) Uani d . 1 . .
H H15 0.6830 -0.1120 0.2772 0.061 Uiso calc R 1 . .
C C16 0.71063(17) 0.02175(12) 0.35126(12) 0.0381(4) Uani d . 1 . .
C C17 0.9048(2) -0.09245(13) 0.40456(14) 0.0490(4) Uani d . 1 . .
H H17A 0.8388 -0.1491 0.4015 0.059 Uiso calc R 1 . .
H H17B 0.9719 -0.1016 0.4633 0.059 Uiso calc R 1 . .
C C18 0.9838(2) -0.09675(14) 0.31489(14) 0.0507(5) Uani d . 1 . .
H H18A 0.9151 -0.0983 0.2564 0.061 Uiso calc R 1 . .
H H18B 1.0360 -0.1605 0.3168 0.061 Uiso calc R 1 . .
C C19 1.0867(2) -0.01005(13) 0.30337(14) 0.0503(4) Uani d . 1 . .
H H19A 1.1248 0.0131 0.3688 0.060 Uiso calc R 1 . .
H H19B 1.1650 -0.0367 0.2714 0.060 Uiso calc R 1 . .
C C20 1.0258(2) 0.08130(14) 0.24472(13) 0.0482(4) Uani d . 1 . .
H H20A 1.1022 0.1162 0.2172 0.058 Uiso calc R 1 . .
H H20B 0.9604 0.0569 0.1897 0.058 Uiso calc R 1 . .
N N1 0.61418(14) 0.24377(11) 0.48733(10) 0.0425(3) Uani d . 1 . .
O O1 0.73653(13) 0.37542(9) 0.43567(10) 0.0488(3) Uani d . 1 . .
O O2 0.82817(12) 0.00023(8) 0.41494(8) 0.0418(3) Uani d . 1 . .
O O3 0.95377(12) 0.15360(8) 0.29970(9) 0.0398(3) Uani d . 1 . .

loop_
_atom_site_aniso_label
_atom_site_aniso_U_11
_atom_site_aniso_U_22
_atom_site_aniso_U_33
_atom_site_aniso_U_12
_atom_site_aniso_U_13
_atom_site_aniso_U_23
C1 0.0358(8) 0.0314(7) 0.0331(7) -0.0014(6) 0.0058(6) 0.0058(6)
C2 0.0354(8) 0.0427(9) 0.0509(10) 0.0030(7) 0.0114(7) 0.0064(7)
C3 0.0323(8) 0.0550(11) 0.0620(11) -0.0054(7) 0.0012(8) 0.0121(9)
C4 0.0467(10) 0.0496(10) 0.0527(11) -0.0123(8) -0.0067(8) -0.0007(8)
C5 0.0433(9) 0.0390(9) 0.0431(9) -0.0012(7) 0.0021(7) -0.0025(7)
C6 0.0322(7) 0.0319(7) 0.0333(7) -0.0001(6) 0.0042(6) 0.0055(6)
C7 0.0344(8) 0.0326(7) 0.0367(8) 0.0047(6) 0.0026(6) 0.0009(6)
C8 0.0291(7) 0.0375(8) 0.0318(7) 0.0037(6) 0.0042(6) 0.0007(6)
C9 0.0487(10) 0.0550(11) 0.0568(11) 0.0091(8) 0.0124(8) -0.0136(9)
C10 0.0673(13) 0.0814(15) 0.0513(12) 0.0039(11) 0.0287(10) 0.0040(10)
C11 0.0303(7) 0.0439(8) 0.0325(8) -0.0055(6) 0.0071(6) 0.0007(6)
C12 0.0339(8) 0.0651(12) 0.0442(9) -0.0007(8) 0.0023(7) -0.0005(8)
C13 0.0363(9) 0.0961(17) 0.0455(10) -0.0113(10) -0.0039(8) -0.0031(10)
C14 0.0527(11) 0.0779(15) 0.0492(11) -0.0288(10) 0.0047(9) -0.0154(10)
C15 0.0552(11) 0.0491(10) 0.0496(10) -0.0175(8) 0.0088(8) -0.0093(8)
C16 0.0405(8) 0.0405(8) 0.0340(8) -0.0097(6) 0.0078(6) 0.0005(6)
C17 0.0680(12) 0.0342(9) 0.0441(9) 0.0083(8) 0.0040(8) 0.0021(7)
C18 0.0648(12) 0.0383(9) 0.0485(10) 0.0084(8) 0.0043(9) -0.0104(7)
C19 0.0559(11) 0.0435(10) 0.0518(10) 0.0095(8) 0.0071(8) -0.0102(8)
C20 0.0598(11) 0.0477(10) 0.0387(9) 0.0055(8) 0.0124(8) -0.0061(7)
N1 0.0366(7) 0.0511(8) 0.0415(8) 0.0051(6) 0.0124(6) -0.0044(6)
O1 0.0459(7) 0.0345(6) 0.0667(8) 0.0107(5) 0.0093(6) -0.0020(5)
O2 0.0524(7) 0.0364(6) 0.0357(6) 0.0058(5) 0.0010(5) -0.0028(5)
O3 0.0401(6) 0.0356(6) 0.0442(6) 0.0002(4) 0.0069(5) -0.0042(5)

loop_
_atom_type_symbol
_atom_type_description
_atom_type_scat_dispersion_real
_atom_type_scat_dispersion_imag
_atom_type_scat_source
C C 0.0033 0.0016 'International Tables Vol C Tables 4.2.6.8 and 6.1.1.4'
H H 0.0000 0.0000 'International Tables Vol C Tables 4.2.6.8 and 6.1.1.4'
N N 0.0061 0.0033 'International Tables Vol C Tables 4.2.6.8 and 6.1.1.4'
O O 0.0106 0.0060 'International Tables Vol C Tables 4.2.6.8 and 6.1.1.4'

loop_
_geom_angle_atom_site_label_1
_geom_angle_atom_site_label_2
_geom_angle_atom_site_label_3
_geom_angle_site_symmetry_1
_geom_angle_site_symmetry_3
_geom_angle
_geom_angle_publ_flag
O3 C1 C2 . . 125.02(14) ?
O3 C1 C6 . . 114.61(13) ?
C2 C1 C6 . . 120.33(14) ?
C3 C2 C1 . . 119.99(16) ?
C3 C2 H2 . . 120.0 ?
C1 C2 H2 . . 120.0 ?
C4 C3 C2 . . 120.49(16) ?
C4 C3 H3 . . 119.8 ?
C2 C3 H3 . . 119.8 ?
C3 C4 C5 . . 119.45(16) ?
C3 C4 H4 . . 120.3 ?
C5 C4 H4 . . 120.3 ?
C6 C5 C4 . . 121.39(16) ?
C6 C5 H5 . . 119.3 ?
C4 C5 H5 . . 119.3 ?
C5 C6 C1 . . 118.35(14) ?
C5 C6 C7 . . 121.23(14) ?
C1 C6 C7 . . 120.36(13) ?
O1 C7 C6 . . 110.43(12) ?
O1 C7 C8 . . 105.22(12) ?
C6 C7 C8 . . 114.96(12) ?
O1 C7 H7 . . 108.7 ?
C6 C7 H7 . . 108.7 ?
C8 C7 H7 . . 108.7 ?
N1 C8 C11 . . 110.64(12) ?
N1 C8 C7 . . 101.88(12) ?
C11 C8 C7 . . 115.52(12) ?
N1 C8 H8 . . 109.5 ?
C11 C8 H8 . . 109.5 ?
C7 C8 H8 . . 109.5 ?
O1 C9 N1 . . 104.16(14) ?
O1 C9 H9A . . 110.9 ?
N1 C9 H9A . . 110.9 ?
O1 C9 H9B . . 110.9 ?
N1 C9 H9B . . 110.9 ?
H9A C9 H9B . . 108.9 ?
N1 C10 H10A . . 109.5 ?
N1 C10 H10B . . 109.5 ?
H10A C10 H10B . . 109.5 ?
N1 C10 H10C . . 109.5 ?
H10A C10 H10C . . 109.5 ?
H10B C10 H10C . . 109.5 ?
C12 C11 C16 . . 118.61(15) ?
C12 C11 C8 . . 120.11(15) ?
C16 C11 C8 . . 121.28(14) ?
C11 C12 C13 . . 121.06(19) ?
C11 C12 H12 . . 119.5 ?
C13 C12 H12 . . 119.5 ?
C14 C13 C12 . . 119.61(18) ?
C14 C13 H13 . . 120.2 ?
C12 C13 H13 . . 120.2 ?
C13 C14 C15 . . 120.65(18) ?
C13 C14 H14 . . 119.7 ?
C15 C14 H14 . . 119.7 ?
C14 C15 C16 . . 119.94(19) ?
C14 C15 H15 . . 120.0 ?
C16 C15 H15 . . 120.0 ?
O2 C16 C15 . . 124.24(16) ?
O2 C16 C11 . . 115.64(13) ?
C15 C16 C11 . . 120.12(16) ?
O2 C17 C18 . . 114.82(14) ?
O2 C17 H17A . . 108.6 ?
C18 C17 H17A . . 108.6 ?
O2 C17 H17B . . 108.6 ?
C18 C17 H17B . . 108.6 ?
H17A C17 H17B . . 107.5 ?
C17 C18 C19 . . 116.37(15) ?
C17 C18 H18A . . 108.2 ?
C19 C18 H18A . . 108.2 ?
C17 C18 H18B . . 108.2 ?
C19 C18 H18B . . 108.2 ?
H18A C18 H18B . . 107.3 ?
C20 C19 C18 . . 115.66(16) ?
C20 C19 H19A . . 108.4 ?
C18 C19 H19A . . 108.4 ?
C20 C19 H19B . . 108.4 ?
C18 C19 H19B . . 108.4 ?
H19A C19 H19B . . 107.4 ?
O3 C20 C19 . . 115.15(14) ?
O3 C20 H20A . . 108.5 ?
C19 C20 H20A . . 108.5 ?
O3 C20 H20B . . 108.5 ?
C19 C20 H20B . . 108.5 ?
H20A C20 H20B . . 107.5 ?
C9 N1 C10 . . 114.09(16) ?
C9 N1 C8 . . 103.75(13) ?
C10 N1 C8 . . 112.89(15) ?
C9 O1 C7 . . 106.60(12) ?
C16 O2 C17 . . 120.20(13) ?
C1 O3 C20 . . 118.54(13) ?

loop_
_geom_bond_atom_site_label_1
_geom_bond_atom_site_label_2
_geom_bond_site_symmetry_2
_geom_bond_distance
_geom_bond_publ_flag
C1 O3 . 1.3610(19) ?
C1 C2 . 1.385(2) ?
C1 C6 . 1.394(2) ?
C2 C3 . 1.380(3) ?
C2 H2 . 0.9300 ?
C3 C4 . 1.369(3) ?
C3 H3 . 0.9300 ?
C4 C5 . 1.385(2) ?
C4 H4 . 0.9300 ?
C5 C6 . 1.383(2) ?
C5 H5 . 0.9300 ?
C6 C7 . 1.513(2) ?
C7 O1 . 1.4281(18) ?
C7 C8 . 1.550(2) ?
C7 H7 . 0.9800 ?
C8 N1 . 1.4694(19) ?
C8 C11 . 1.509(2) ?
C8 H8 . 0.9800 ?
C9 O1 . 1.406(2) ?
C9 N1 . 1.432(2) ?
C9 H9A . 0.9700 ?
C9 H9B . 0.9700 ?
C10 N1 . 1.449(2) ?
C10 H10A . 0.9600 ?
C10 H10B . 0.9600 ?
C10 H10C . 0.9600 ?
C11 C12 . 1.382(2) ?
C11 C16 . 1.394(2) ?
C12 C13 . 1.385(3) ?
C12 H12 . 0.9300 ?
C13 C14 . 1.368(3) ?
C13 H13 . 0.9300 ?
C14 C15 . 1.373(3) ?
C14 H14 . 0.9300 ?
C15 C16 . 1.390(2) ?
C15 H15 . 0.9300 ?
C16 O2 . 1.362(2) ?
C17 O2 . 1.432(2) ?
C17 C18 . 1.507(3) ?
C17 H17A . 0.9700 ?
C17 H17B . 0.9700 ?
C18 C19 . 1.520(3) ?
C18 H18A . 0.9700 ?
C18 H18B . 0.9700 ?
C19 C20 . 1.515(3) ?
C19 H19A . 0.9700 ?
C19 H19B . 0.9700 ?
C20 O3 . 1.430(2) ?
C20 H20A . 0.9700 ?
C20 H20B . 0.9700 ?

loop_
_geom_hbond_atom_site_label_D
_geom_hbond_atom_site_label_H
_geom_hbond_atom_site_label_A
_geom_hbond_site_symmetry_A
_geom_hbond_distance_DH
_geom_hbond_distance_HA
_geom_hbond_distance_DA
_geom_hbond_angle_DHA
C5 H5 O1 . 0.93 2.37 2.735(2) 103
C8 H8 O2 . 0.98 2.32 2.767(2) 107
C14 H14 O1 2_645 0.93 2.56 3.396(2) 150

loop_
_geom_torsion_atom_site_label_1
_geom_torsion_atom_site_label_2
_geom_torsion_atom_site_label_3
_geom_torsion_atom_site_label_4
_geom_torsion_site_symmetry_1
_geom_torsion_site_symmetry_2
_geom_torsion_site_symmetry_3
_geom_torsion_site_symmetry_4
_geom_torsion
_geom_torsion_publ_flag
O3 C1 C2 C3 . . . . 176.77(15) ?
C6 C1 C2 C3 . . . . -0.9(2) ?
C1 C2 C3 C4 . . . . 0.4(3) ?
C2 C3 C4 C5 . . . . 0.4(3) ?
C3 C4 C5 C6 . . . . -0.7(3) ?
C4 C5 C6 C1 . . . . 0.2(2) ?
C4 C5 C6 C7 . . . . -176.75(15) ?
O3 C1 C6 C5 . . . . -177.30(13) ?
C2 C1 C6 C5 . . . . 0.6(2) ?
O3 C1 C6 C7 . . . . -0.3(2) ?
C2 C1 C6 C7 . . . . 177.57(14) ?
C5 C6 C7 O1 . . . . 5.6(2) ?
C1 C6 C7 O1 . . . . -171.33(13) ?
C5 C6 C7 C8 . . . . -113.29(16) ?
C1 C6 C7 C8 . . . . 69.83(18) ?
O1 C7 C8 N1 . . . . 8.90(15) ?
C6 C7 C8 N1 . . . . 130.61(13) ?
O1 C7 C8 C11 . . . . 128.87(13) ?
C6 C7 C8 C11 . . . . -109.42(15) ?
N1 C8 C11 C12 . . . . 45.81(19) ?
C7 C8 C11 C12 . . . . -69.25(18) ?
N1 C8 C11 C16 . . . . -133.28(15) ?
C7 C8 C11 C16 . . . . 111.66(15) ?
C16 C11 C12 C13 . . . . 0.2(2) ?
C8 C11 C12 C13 . . . . -178.90(16) ?
C11 C12 C13 C14 . . . . -0.1(3) ?
C12 C13 C14 C15 . . . . -0.2(3) ?
C13 C14 C15 C16 . . . . 0.4(3) ?
C14 C15 C16 O2 . . . . 178.93(16) ?
C14 C15 C16 C11 . . . . -0.2(3) ?
C12 C11 C16 O2 . . . . -179.29(14) ?
C8 C11 C16 O2 . . . . -0.2(2) ?
C12 C11 C16 C15 . . . . -0.1(2) ?
C8 C11 C16 C15 . . . . 179.04(15) ?
O2 C17 C18 C19 . . . . 54.9(2) ?
C17 C18 C19 C20 . . . . -90.5(2) ?
C18 C19 C20 O3 . . . . 83.15(19) ?
O1 C9 N1 C10 . . . . 167.06(15) ?
O1 C9 N1 C8 . . . . 43.82(17) ?
C11 C8 N1 C9 . . . . -154.70(14) ?
C7 C8 N1 C9 . . . . -31.35(16) ?
C11 C8 N1 C10 . . . . 81.28(18) ?
C7 C8 N1 C10 . . . . -155.38(15) ?
N1 C9 O1 C7 . . . . -38.20(17) ?
C6 C7 O1 C9 . . . . -107.21(15) ?
C8 C7 O1 C9 . . . . 17.41(16) ?
C15 C16 O2 C17 . . . . 9.1(2) ?
C11 C16 O2 C17 . . . . -171.70(14) ?
C18 C17 O2 C16 . . . . 70.1(2) ?
C2 C1 O3 C20 . . . . 0.2(2) ?
C6 C1 O3 C20 . . . . 177.96(13) ?
C19 C20 O3 C1 . . . . 77.49(19) ?
